data_9011862
loop_
_publ_author_name
'Golovastikov, N. I.'

_publ_section_title
;
 Crystal structure of the alkali titanosilicate labuntsovite
 Sample: double cell
;
_journal_name_full 'Soviet Physics Crystallography'
_journal_page_first 950
_journal_page_last 955
_journal_volume 18
_journal_year 1973
_chemical_formula_sum 'H18 K4.61 Na2.736 Nb0.5 O64.836 Si16 Ti8.22'
_chemical_name_mineral Labuntsovite-Mn
_space_group_IT_number 12
_symmetry_space_group_name_Hall '-B 2'
_symmetry_space_group_name_H-M 'B 1 1 2/m'
_cell_angle_alpha 90
_cell_angle_beta 90
_cell_angle_gamma 117
_cell_formula_units_Z 2
_cell_length_a 14.18
_cell_length_b 15.48
_cell_length_c 13.7
_cell_volume 2679.468
_database_code_amcsd 0015562
_exptl_crystal_density_diffrn 2.712
_cod_original_formula_sum 'Ti8.22 Nb.5 Si16 K4.61 Na2.736 O64.836 H18'
_cod_database_code 9011862

loop_
_space_group_symop_operation_xyz
x,y,z
1/2+x,y,1/2+z
-x,-y,z
1/2-x,-y,1/2+z
x,y,-z
1/2+x,y,1/2-z
-x,-y,-z
1/2-x,-y,1/2-z

loop_
_atom_site_label
_atom_site_fract_x
_atom_site_fract_y
_atom_site_fract_z
_atom_site_occupancy
_atom_site_U_iso_or_equiv
_atom_site_type_symbol
_atom_site_attached_hydrogens
Ti1 0.00000 0.00000 0.00000 0.50000 0.01184 Ti 0
Nb1 0.00000 0.00000 0.00000 0.50000 0.01184 Nb 0
Ti2 0.00000 0.00000 0.22910 0.95000 0.01349 Ti 0
Ti2* 0.00000 0.50000 0.22910 0.95000 0.01349 Ti 0
Ti3 0.25000 0.00000 0.25000 0.98000 0.01298 Ti 0
Ti3* 0.25000 0.50000 0.25000 0.98000 0.01298 Ti 0
Si1 0.18060 0.12530 0.38890 1.00000 0.01126 Si 0
Si1* 0.18060 0.62530 0.38890 1.00000 0.01126 Si 0
Si2 0.20770 0.15140 0.11050 1.00000 0.00997 Si 0
Si2* 0.20770 0.65140 0.11050 1.00000 0.00997 Si 0
K1 0.08920 0.42320 0.00000 1.00000 0.02168 K 0
K2 0.08070 0.40130 0.50000 0.65250 0.02948 K 0
K2* 0.08070 0.90130 0.50000 0.65250 0.02948 K 0
Na 0.08890 0.74530 0.23550 0.68400 0.02639 Na 0
O1 0.09790 0.44400 0.22620 1.00000 0.02006 O 0
O1* 0.09790 0.94400 0.22620 1.00000 0.02006 O 0
O2 0.08150 0.08590 0.11880 1.00000 0.01107 O 0
O2* 0.08150 0.58590 0.11880 1.00000 0.01107 O 0
O3 0.08190 0.09790 0.32120 1.00000 0.01493 O 0
O3* 0.08190 0.59790 0.32120 1.00000 0.01493 O 0
O4 0.23650 0.05640 0.37390 1.00000 0.02285 O 0
O4* 0.23650 0.55640 0.37390 1.00000 0.02285 O 0
O5 0.23310 0.26230 0.12870 1.00000 0.01920 O 0
O5* 0.23310 0.76230 0.12870 1.00000 0.01920 O 0
O6 0.22710 0.38150 0.31820 1.00000 0.01263 O 0
O6* 0.22710 0.88150 0.31820 1.00000 0.01263 O 0
O7 0.24560 0.14180 0.00000 1.00000 0.01393 O 0
O7* 0.24560 0.64180 0.00000 1.00000 0.01393 O 0
O8 0.13730 0.11440 0.50000 1.00000 0.01455 O 0
O8* 0.13730 0.61440 0.50000 1.00000 0.01455 O 0
O-H 0.08920 0.92320 0.00000 1.00000 0.02168 O 1
Wat1 0.01820 0.25460 0.11610 0.83400 0.03100 O 2
Wat2 0.02310 0.25300 0.34440 0.87500 0.03257 O 2

loop_
_cod_changelog_entry_id
_cod_changelog_entry_author
_cod_changelog_entry_date
_cod_changelog_entry_text
1
;cod-tools version 3.8.0
Id: cif_guess_AMCSD_atom_types 9581 2023-05-17 12:35:41Z saulius
;
2023-05-18T11:41:45+03:00
;Derived atom types and hydrogen counts
from atom names that follow the AMCSD naming convention
(Wat == water, O-H == hydroxyl).
;

loop_
_cod_related_entry_id
_cod_related_entry_database
_cod_related_entry_code
1 AMCSD 0015562
